data_1564588
loop_
_publ_author_name
'Gushchin, Artem L.'
'Shmelev, Nikita Y.'
'Malysheva, Svetlana F.'
'Artem'ev, Alexander V.'
'Belogorlova, Nataliya A.'
'Abramov, Pavel A.'
'Laricheva, Yuliya A.'
'Fomenko, Iakov S.'
'Piryazev, Dmitriy A.'
'Sheven, Dmitriy G.'
'Sokolov, Maxim N.'

_publ_section_title
;
 Trinuclear M3S4 cluster complexes with hemilabile phosphino-thioether
 ligands: Some experimental and theoretical aspects
;
_journal_name_full 'Inorganica Chimica Acta'
_journal_page_first 119645
_journal_paper_doi 10.1016/j.ica.2020.119645
_journal_volume 508
_journal_year 2020
_chemical_formula_sum 'C72 H81 Cl3 F6 P4 S7 W3'
_chemical_formula_weight 2066.58
_space_group_crystal_system trigonal
_space_group_IT_number 161
_space_group_name_Hall 'R 3 -2"c'
_space_group_name_H-M_alt 'R 3 c :H'
_atom_sites_solution_hydrogens geom
_atom_sites_solution_primary direct
_atom_sites_solution_secondary difmap
_cell_angle_alpha 90
_cell_angle_beta 90
_cell_angle_gamma 120
_cell_formula_units_Z 6
_cell_length_a 15.7212(7)
_cell_length_b 15.7212(7)
_cell_length_c 59.122(3)
_cell_measurement_reflns_used 8493
_cell_measurement_temperature 150(2)
_cell_measurement_theta_max 27.77
_cell_measurement_theta_min 2.59
_cell_volume 12654.7(10)
_computing_cell_refinement 'SAINT (Bruker-AXS, 2004)'
_computing_data_collection 'APEX2 (Bruker-AXS, 2004)'
_computing_data_reduction 'SAINT (Bruker-AXS, 2004)'
_computing_molecular_graphics 'ShelXle (H\"ubschle, 2011)'
_computing_publication_material 'CIFTAB-2014 (Sheldrick, 2014)'
_computing_structure_refinement 'SHELXL-2014 (Sheldrick, 2014)'
_computing_structure_solution 'SHELXS-2014 (Sheldrick, 2014)'
_diffrn_ambient_temperature 150(2)
_diffrn_detector_area_resol_mean 25
_diffrn_measured_fraction_theta_full 0.998
_diffrn_measured_fraction_theta_max 0.998
_diffrn_measurement_device_type 'Bruker Apex Duo'
_diffrn_measurement_method '\f and \w scans'
_diffrn_radiation_type MoK\a
_diffrn_radiation_wavelength 0.71073
_diffrn_reflns_av_R_equivalents 0.0595
_diffrn_reflns_av_unetI/netI 0.0644
_diffrn_reflns_Laue_measured_fraction_full 0.998
_diffrn_reflns_Laue_measured_fraction_max 0.998
_diffrn_reflns_limit_h_max 20
_diffrn_reflns_limit_h_min -20
_diffrn_reflns_limit_k_max 18
_diffrn_reflns_limit_k_min -20
_diffrn_reflns_limit_l_max 73
_diffrn_reflns_limit_l_min -76
_diffrn_reflns_number 29540
_diffrn_reflns_point_group_measured_fraction_full 0.991
_diffrn_reflns_point_group_measured_fraction_max 0.985
_diffrn_reflns_theta_full 25.500
_diffrn_reflns_theta_max 27.500
_diffrn_reflns_theta_min 1.647
_diffrn_source 'sealed X-ray tube'
_exptl_absorpt_coefficient_mu 4.475
_exptl_absorpt_correction_T_max 0.7461
_exptl_absorpt_correction_T_min 0.5451
_exptl_absorpt_correction_type multi-scan
_exptl_absorpt_process_details 'SADABS (Bruker-AXS, 2004)'
_exptl_crystal_colour brown
_exptl_crystal_density_diffrn 1.627
_exptl_crystal_description block
_exptl_crystal_F_000 6072
_exptl_crystal_size_max 0.260
_exptl_crystal_size_mid 0.091
_exptl_crystal_size_min 0.064
_refine_diff_density_max 2.582
_refine_diff_density_min -2.973
_refine_diff_density_rms 0.238
_refine_ls_abs_structure_details
;
 Flack x determined using 2414 quotients [(I+)-(I-)]/[(I+)+(I-)]
 (Parsons, Flack and Wagner, Acta Cryst. B69 (2013) 249-259).
;
_refine_ls_abs_structure_Flack 0.054(6)
_refine_ls_extinction_coef .
_refine_ls_extinction_method none
_refine_ls_goodness_of_fit_ref 1.108
_refine_ls_hydrogen_treatment constr
_refine_ls_matrix_type full
_refine_ls_number_parameters 274
_refine_ls_number_reflns 6392
_refine_ls_number_restraints 97
_refine_ls_restrained_S_all 1.106
_refine_ls_R_factor_all 0.0692
_refine_ls_R_factor_gt 0.0557
_refine_ls_shift/su_max 0.053
_refine_ls_shift/su_mean 0.001
_refine_ls_structure_factor_coef Fsqd
_refine_ls_weighting_details 'w=1/[\s^2^(Fo^2^)+(0.0346P)^2^+599.1689P] where P=(Fo^2^+2Fc^2^)/3'
_refine_ls_weighting_scheme calc
_refine_ls_wR_factor_gt 0.1212
_refine_ls_wR_factor_ref 0.1263
_reflns_Friedel_coverage 0.970
_reflns_Friedel_fraction_full 0.984
_reflns_Friedel_fraction_max 0.971
_reflns_number_gt 5637
_reflns_number_total 6392
_reflns_threshold_expression >2\s(I)
_cod_data_source_file ICA-2020-508-119641.cif
_cod_data_source_block 1
_cod_original_cell_volume 12654.6(13)
_cod_database_code 1564588
_shelx_space_group_comment
;
The symmetry employed for this shelxl refinement is uniquely defined
by the following loop, which should always be used as a source of
symmetry information in preference to the above space-group names.
They are only intended as comments.
;
_shelx_estimated_absorpt_t_min 0.389
_shelx_estimated_absorpt_t_max 0.763

loop_
_space_group_symop_operation_xyz
'x, y, z'
'-y, x-y, z'
'-x+y, -x, z'
'-y, -x, z+1/2'
'-x+y, y, z+1/2'
'x, x-y, z+1/2'
'x+2/3, y+1/3, z+1/3'
'-y+2/3, x-y+1/3, z+1/3'
'-x+y+2/3, -x+1/3, z+1/3'
'-y+2/3, -x+1/3, z+5/6'
'-x+y+2/3, y+1/3, z+5/6'
'x+2/3, x-y+1/3, z+5/6'
'x+1/3, y+2/3, z+2/3'
'-y+1/3, x-y+2/3, z+2/3'
'-x+y+1/3, -x+2/3, z+2/3'
'-y+1/3, -x+2/3, z+7/6'
'-x+y+1/3, y+2/3, z+7/6'
'x+1/3, x-y+2/3, z+7/6'

loop_
_atom_site_label
_atom_site_type_symbol
_atom_site_fract_x
_atom_site_fract_y
_atom_site_fract_z
_atom_site_U_iso_or_equiv
_atom_site_adp_type
_atom_site_occupancy
_atom_site_site_symmetry_order
_atom_site_calc_flag
_atom_site_refinement_flags_posn
_atom_site_refinement_flags_adp
_atom_site_refinement_flags_occupancy
_atom_site_disorder_assembly
_atom_site_disorder_group
W1 W 0.57861(4) 0.35656(4) 0.51060(2) 0.01627(15) Uani 1 1 d . . . . .
Cl1 Cl 0.4306(3) 0.2673(3) 0.48754(7) 0.0246(9) Uani 1 1 d . . . . .
S2 S 0.5265(3) 0.2212(3) 0.53425(7) 0.0160(8) Uani 1 1 d . . . . .
P1 P 0.4661(3) 0.4016(3) 0.53233(8) 0.0219(10) Uani 1 1 d . U . . .
S3 S 0.666667 0.333333 0.48129(12) 0.0217(15) Uani 1 3 d S T P . .
S1 S 0.5920(3) 0.5012(3) 0.48582(8) 0.0236(9) Uani 1 1 d . U . . .
P2 P 0.333333 0.666667 0.54467(19) 0.043(2) Uani 1 3 d S T P . .
C13 C 0.6547(16) 0.4736(17) 0.4217(4) 0.040(5) Uani 1 1 d . . . . .
H13 H 0.711275 0.484415 0.413473 0.048 Uiso 1 1 calc R U . . .
C16 C 0.4902(15) 0.4377(17) 0.4447(3) 0.042(5) Uani 1 1 d . . . . .
H16 H 0.432753 0.425271 0.452716 0.050 Uiso 1 1 calc R U . . .
C11 C 0.5778(14) 0.4743(12) 0.4562(3) 0.029(4) Uani 1 1 d . . . . .
C12 C 0.6618(14) 0.4939(15) 0.4443(3) 0.032(4) Uani 1 1 d . . . . .
H12 H 0.723422 0.520957 0.451736 0.039 Uiso 1 1 calc R U . . .
C15 C 0.4838(15) 0.4187(18) 0.4221(4) 0.048(6) Uani 1 1 d . . . . .
H15 H 0.422781 0.392531 0.414380 0.057 Uiso 1 1 calc R U . . .
C5 C 0.4913(13) 0.4389(12) 0.5622(3) 0.022(3) Uani 1 1 d . . . . .
H5A H 0.559013 0.495104 0.563602 0.027 Uiso 1 1 calc R U . . .
H5B H 0.445486 0.460886 0.567363 0.027 Uiso 1 1 calc R U . . .
C31 C 0.1613(13) 0.2870(15) 0.5359(4) 0.036(4) Uani 1 1 d . U . . .
C34 C -0.0286(15) 0.2025(17) 0.5179(4) 0.049(5) Uani 1 1 d . U . . .
H34 H -0.092113 0.177021 0.511493 0.059 Uiso 1 1 calc R U . . .
C36 C 0.1034(13) 0.3223(16) 0.5413(4) 0.038(4) Uani 1 1 d . U . . .
H36 H 0.126766 0.377019 0.551184 0.045 Uiso 1 1 calc R U . . .
C4 C 0.2657(12) 0.3381(14) 0.5442(4) 0.031(4) Uani 1 1 d . . . . .
H4A H 0.266159 0.320164 0.560217 0.037 Uiso 1 1 calc R U . . .
H4B H 0.292152 0.409903 0.543530 0.037 Uiso 1 1 calc R U . . .
C2 C 0.4755(14) 0.5103(14) 0.5187(3) 0.031(3) Uani 1 1 d . U . . .
H2A H 0.418268 0.517085 0.522991 0.038 Uiso 1 1 calc R U . . .
H2B H 0.535721 0.569682 0.523987 0.038 Uiso 1 1 calc R U . . .
C3 C 0.3353(15) 0.3126(13) 0.5303(4) 0.036(5) Uani 1 1 d . . . . .
H3A H 0.315890 0.305497 0.514196 0.043 Uiso 1 1 calc R U . . .
H3B H 0.324604 0.248076 0.535528 0.043 Uiso 1 1 calc R U . . .
C1 C 0.4789(13) 0.5020(14) 0.4929(3) 0.028(3) Uani 1 1 d . U . . .
H1A H 0.478556 0.558348 0.485557 0.034 Uiso 1 1 calc R U . . .
H1B H 0.420960 0.440689 0.487603 0.034 Uiso 1 1 calc R U . . .
C32 C 0.1228(14) 0.2037(17) 0.5227(4) 0.044(4) Uani 1 1 d . U . . .
H32 H 0.161444 0.173520 0.520188 0.052 Uiso 1 1 calc R U . . .
C10 C 0.4799(17) 0.3544(14) 0.5773(3) 0.037(5) Uani 1 1 d . . . . .
H10A H 0.411712 0.298756 0.576203 0.044 Uiso 1 1 calc R U . . .
H10B H 0.524588 0.331369 0.571945 0.044 Uiso 1 1 calc R U . . .
C35 C 0.0075(15) 0.2800(17) 0.5325(4) 0.047(4) Uani 1 1 d . U . . .
H35 H -0.033025 0.306084 0.536920 0.056 Uiso 1 1 calc R U . . .
C14 C 0.5671(19) 0.4381(17) 0.4108(4) 0.046(6) Uani 1 1 d . . . . .
H14 H 0.564030 0.426687 0.394918 0.055 Uiso 1 1 calc R U . . .
C33 C 0.0298(15) 0.161(2) 0.5127(5) 0.054(5) Uani 1 1 d . U . . .
H33 H 0.007277 0.107032 0.502674 0.065 Uiso 1 1 calc R U . . .
F1 F 0.2894(14) 0.7147(14) 0.5292(3) 0.091(6) Uani 1 1 d . . . . .
F2 F 0.2378(15) 0.6243(18) 0.5593(3) 0.112(7) Uani 1 1 d . . . . .
C21 C 0.5030(11) 0.3863(11) 0.60179(19) 0.035(4) Uani 1 1 d G U . . .
C22 C 0.5953(10) 0.4154(12) 0.6108(3) 0.051(5) Uani 1 1 d G U . . .
H22 H 0.645592 0.418074 0.601380 0.061 Uiso 1 1 calc R U . . .
C23 C 0.6139(11) 0.4405(12) 0.6335(3) 0.065(6) Uani 1 1 d G U . . .
H23 H 0.676987 0.460380 0.639644 0.078 Uiso 1 1 calc R U . . .
C24 C 0.5403(14) 0.4365(12) 0.64725(19) 0.069(6) Uani 1 1 d G U . . .
H24 H 0.553049 0.453722 0.662787 0.083 Uiso 1 1 calc R U . . .
C25 C 0.4480(12) 0.4075(12) 0.6383(2) 0.068(6) Uani 1 1 d G U . . .
H25 H 0.397714 0.404756 0.647665 0.082 Uiso 1 1 calc R U . . .
C26 C 0.4294(9) 0.3823(11) 0.6155(3) 0.052(5) Uani 1 1 d G U . . .
H26 H 0.366317 0.362449 0.609401 0.063 Uiso 1 1 calc R U . . .

loop_
_atom_site_aniso_label
_atom_site_aniso_U_11
_atom_site_aniso_U_22
_atom_site_aniso_U_33
_atom_site_aniso_U_23
_atom_site_aniso_U_13
_atom_site_aniso_U_12
W1 0.0109(3) 0.0115(3) 0.0260(3) 0.0000(3) 0.0000(3) 0.0052(2)
Cl1 0.019(2) 0.025(2) 0.034(2) -0.0021(18) -0.0031(18) 0.0140(19)
S2 0.0097(17) 0.0111(17) 0.030(2) 0.0025(16) 0.0034(15) 0.0070(15)
P1 0.014(2) 0.014(2) 0.038(3) -0.0007(19) 0.0037(19) 0.0069(17)
S3 0.021(2) 0.021(2) 0.023(4) 0.000 0.000 0.0106(11)
S1 0.017(2) 0.017(2) 0.035(2) 0.0035(17) 0.0017(17) 0.0078(18)
P2 0.032(3) 0.032(3) 0.066(7) 0.000 0.000 0.0162(15)
C13 0.040(12) 0.047(13) 0.043(12) 0.001(10) 0.000(10) 0.029(11)
C16 0.026(11) 0.054(14) 0.039(11) 0.012(10) 0.002(9) 0.015(10)
C11 0.034(10) 0.014(8) 0.039(10) 0.004(7) -0.001(8) 0.013(8)
C12 0.025(10) 0.039(11) 0.038(11) -0.001(9) -0.001(8) 0.021(9)
C15 0.024(11) 0.058(15) 0.046(13) 0.015(11) -0.008(9) 0.009(11)
C5 0.024(9) 0.016(8) 0.031(9) -0.002(7) 0.000(7) 0.013(7)
C31 0.019(6) 0.043(7) 0.057(8) 0.013(7) 0.007(6) 0.025(6)
C34 0.014(7) 0.056(10) 0.071(10) 0.030(8) 0.006(7) 0.012(7)
C36 0.017(7) 0.047(8) 0.061(9) 0.022(7) 0.019(7) 0.025(6)
C4 0.010(8) 0.025(9) 0.056(12) 0.008(9) 0.010(8) 0.009(7)
C2 0.025(7) 0.025(7) 0.053(8) -0.001(6) 0.011(6) 0.019(6)
C3 0.041(12) 0.017(9) 0.047(12) 0.007(8) 0.004(9) 0.013(9)
C1 0.017(6) 0.025(7) 0.053(8) 0.006(7) 0.007(6) 0.017(5)
C32 0.021(7) 0.049(9) 0.074(10) 0.007(8) 0.000(7) 0.028(7)
C10 0.056(14) 0.021(10) 0.032(10) -0.002(8) 0.001(9) 0.017(10)
C35 0.023(8) 0.050(9) 0.069(10) 0.028(8) 0.018(7) 0.020(7)
C14 0.061(16) 0.040(13) 0.035(11) 0.003(10) -0.002(11) 0.023(12)
C33 0.023(8) 0.055(9) 0.079(11) 0.008(9) 0.002(8) 0.015(7)
F1 0.078(12) 0.074(12) 0.132(16) 0.012(12) -0.017(12) 0.047(10)
F2 0.086(13) 0.130(18) 0.099(14) 0.017(13) 0.053(11) 0.038(13)
C21 0.045(9) 0.025(8) 0.044(9) -0.004(7) 0.003(7) 0.024(7)
C22 0.052(10) 0.038(9) 0.062(10) -0.014(8) -0.013(9) 0.023(8)
C23 0.067(11) 0.041(9) 0.072(11) -0.018(9) -0.016(9) 0.015(9)
C24 0.082(12) 0.036(9) 0.068(11) -0.009(9) 0.001(10) 0.013(9)
C25 0.077(11) 0.043(10) 0.062(10) -0.001(9) 0.015(10) 0.013(9)
C26 0.058(10) 0.035(9) 0.057(10) -0.002(8) 0.013(9) 0.019(8)

loop_
_atom_type_symbol
_atom_type_description
_atom_type_scat_dispersion_real
_atom_type_scat_dispersion_imag
_atom_type_scat_source
C C 0.0033 0.0016 'International Tables Vol C Tables 4.2.6.8 and 6.1.1.4'
H H 0.0000 0.0000 'International Tables Vol C Tables 4.2.6.8 and 6.1.1.4'
Cl Cl 0.1484 0.1585 'International Tables Vol C Tables 4.2.6.8 and 6.1.1.4'
F F 0.0171 0.0103 'International Tables Vol C Tables 4.2.6.8 and 6.1.1.4'
P P 0.1023 0.0942 'International Tables Vol C Tables 4.2.6.8 and 6.1.1.4'
S S 0.1246 0.1234 'International Tables Vol C Tables 4.2.6.8 and 6.1.1.4'
W W -0.8490 6.8722 'International Tables Vol C Tables 4.2.6.8 and 6.1.1.4'

loop_
_geom_angle_atom_site_label_1
_geom_angle_atom_site_label_2
_geom_angle_atom_site_label_3
_geom_angle
_geom_angle_site_symmetry_1
_geom_angle_site_symmetry_3
S2 W1 S2 98.1(2) 3_665 .
S2 W1 S3 106.09(12) 3_665 .
S2 W1 S3 105.42(12) . .
S2 W1 Cl1 160.60(14) 3_665 .
S2 W1 Cl1 90.65(15) . .
S3 W1 Cl1 88.01(14) . .
S2 W1 P1 81.72(14) 3_665 .
S2 W1 P1 88.57(14) . .
S3 W1 P1 162.48(16) . .
Cl1 W1 P1 81.22(15) . .
S2 W1 S1 87.66(14) 3_665 .
S2 W1 S1 165.33(12) . .
S3 W1 S1 85.71(13) . .
Cl1 W1 S1 80.04(15) . .
P1 W1 S1 78.87(14) . .
S2 W1 W1 99.32(10) 3_665 2_655
S2 W1 W1 52.93(9) . 2_655
S3 W1 W1 54.04(9) . 2_655
Cl1 W1 W1 99.77(11) . 2_655
P1 W1 W1 141.41(11) . 2_655
S1 W1 W1 139.60(10) . 2_655
S2 W1 W1 53.63(10) 3_665 3_665
S2 W1 W1 98.80(9) . 3_665
S3 W1 W1 54.04(9) . 3_665
Cl1 W1 W1 142.05(11) . 3_665
P1 W1 W1 135.30(11) . 3_665
S1 W1 W1 95.49(10) . 3_665
W1 W1 W1 60.001(1) 2_655 3_665
W1 S2 W1 73.44(12) 2_655 .
C3 P1 C2 102.9(9) . .
C3 P1 C5 106.7(9) . .
C2 P1 C5 102.7(8) . .
C3 P1 W1 115.2(7) . .
C2 P1 W1 107.1(6) . .
C5 P1 W1 120.1(6) . .
W1 S3 W1 71.92(19) . 2_655
W1 S3 W1 71.92(19) . 3_665
W1 S3 W1 71.92(19) 2_655 3_665
C11 S1 C1 102.7(9) . .
C11 S1 W1 113.2(6) . .
C1 S1 W1 102.7(6) . .
F1 P2 F1 88.8(12) 2_665 3_565
F1 P2 F1 88.8(12) 2_665 .
F1 P2 F1 88.8(12) 3_565 .
F1 P2 F2 90.8(11) 2_665 .
F1 P2 F2 176.9(13) 3_565 .
F1 P2 F2 88.1(12) . .
F1 P2 F2 176.9(14) 2_665 3_565
F1 P2 F2 88.1(12) 3_565 3_565
F1 P2 F2 90.8(11) . 3_565
F2 P2 F2 92.3(13) . 3_565
F1 P2 F2 88.1(12) 2_665 2_665
F1 P2 F2 90.8(11) 3_565 2_665
F1 P2 F2 176.9(13) . 2_665
F2 P2 F2 92.3(13) . 2_665
F2 P2 F2 92.3(13) 3_565 2_665
C14 C13 C12 120(2) . .
C14 C13 H13 119.8 . .
C12 C13 H13 119.8 . .
C15 C16 C11 122(2) . .
C15 C16 H16 119.1 . .
C11 C16 H16 119.1 . .
C16 C11 C12 118.7(18) . .
C16 C11 S1 124.4(15) . .
C12 C11 S1 117.0(14) . .
C13 C12 C11 119.3(18) . .
C13 C12 H12 120.4 . .
C11 C12 H12 120.4 . .
C14 C15 C16 118(2) . .
C14 C15 H15 120.8 . .
C16 C15 H15 120.8 . .
C10 C5 P1 111.7(12) . .
C10 C5 H5A 109.3 . .
P1 C5 H5A 109.3 . .
C10 C5 H5B 109.3 . .
P1 C5 H5B 109.3 . .
H5A C5 H5B 107.9 . .
C36 C31 C32 117.9(19) . .
C36 C31 C4 120(2) . .
C32 C31 C4 122.4(16) . .
C35 C34 C33 119(2) . .
C35 C34 H34 120.7 . .
C33 C34 H34 120.7 . .
C31 C36 C35 121(2) . .
C31 C36 H36 119.5 . .
C35 C36 H36 119.5 . .
C31 C4 C3 114.1(17) . .
C31 C4 H4A 108.7 . .
C3 C4 H4A 108.7 . .
C31 C4 H4B 108.7 . .
C3 C4 H4B 108.7 . .
H4A C4 H4B 107.6 . .
C1 C2 P1 110.3(12) . .
C1 C2 H2A 109.6 . .
P1 C2 H2A 109.6 . .
C1 C2 H2B 109.6 . .
P1 C2 H2B 109.6 . .
H2A C2 H2B 108.1 . .
C4 C3 P1 115.6(13) . .
C4 C3 H3A 108.4 . .
P1 C3 H3A 108.4 . .
C4 C3 H3B 108.4 . .
P1 C3 H3B 108.4 . .
H3A C3 H3B 107.4 . .
C2 C1 S1 107.7(12) . .
C2 C1 H1A 110.2 . .
S1 C1 H1A 110.2 . .
C2 C1 H1B 110.2 . .
S1 C1 H1B 110.2 . .
H1A C1 H1B 108.5 . .
C31 C32 C33 123.3(19) . .
C31 C32 H32 118.4 . .
C33 C32 H32 118.4 . .
C21 C10 C5 111.4(14) . .
C21 C10 H10A 109.3 . .
C5 C10 H10A 109.3 . .
C21 C10 H10B 109.3 . .
C5 C10 H10B 109.3 . .
H10A C10 H10B 108.0 . .
C34 C35 C36 122(2) . .
C34 C35 H35 119.2 . .
C36 C35 H35 119.2 . .
C13 C14 C15 121(2) . .
C13 C14 H14 119.3 . .
C15 C14 H14 119.3 . .
C34 C33 C32 117(2) . .
C34 C33 H33 121.3 . .
C32 C33 H33 121.3 . .
C22 C21 C26 120.0 . .
C22 C21 C10 120.8(13) . .
C26 C21 C10 119.1(13) . .
C23 C22 C21 120.0 . .
C23 C22 H22 120.0 . .
C21 C22 H22 120.0 . .
C22 C23 C24 120.0 . .
C22 C23 H23 120.0 . .
C24 C23 H23 120.0 . .
C25 C24 C23 120.0 . .
C25 C24 H24 120.0 . .
C23 C24 H24 120.0 . .
C26 C25 C24 120.0 . .
C26 C25 H25 120.0 . .
C24 C25 H25 120.0 . .
C25 C26 C21 120.0 . .
C25 C26 H26 120.0 . .
C21 C26 H26 120.0 . .

loop_
_geom_bond_atom_site_label_1
_geom_bond_atom_site_label_2
_geom_bond_distance
_geom_bond_site_symmetry_2
W1 S2 2.305(4) 3_665
W1 S2 2.326(4) .
W1 S3 2.358(5) .
W1 Cl1 2.445(5) .
W1 P1 2.556(5) .
W1 S1 2.624(4) .
W1 W1 2.7687(10) 2_655
W1 W1 2.7687(10) 3_665
P1 C3 1.82(2) .
P1 C2 1.827(18) .
P1 C5 1.839(17) .
S1 C11 1.787(19) .
S1 C1 1.832(16) .
P2 F1 1.550(18) 2_665
P2 F1 1.550(17) 3_565
P2 F1 1.550(17) .
P2 F2 1.566(18) .
P2 F2 1.566(18) 3_565
P2 F2 1.566(18) 2_665
C13 C14 1.36(3) .
C13 C12 1.37(3) .
C13 H13 0.9500 .
C16 C15 1.36(3) .
C16 C11 1.38(3) .
C16 H16 0.9500 .
C11 C12 1.39(3) .
C12 H12 0.9500 .
C15 C14 1.36(3) .
C15 H15 0.9500 .
C5 C10 1.54(2) .
C5 H5A 0.9900 .
C5 H5B 0.9900 .
C31 C36 1.32(2) .
C31 C32 1.38(3) .
C31 C4 1.50(2) .
C34 C35 1.36(3) .
C34 C33 1.40(3) .
C34 H34 0.9500 .
C36 C35 1.41(3) .
C36 H36 0.9500 .
C4 C3 1.57(3) .
C4 H4A 0.9900 .
C4 H4B 0.9900 .
C2 C1 1.53(3) .
C2 H2A 0.9900 .
C2 H2B 0.9900 .
C3 H3A 0.9900 .
C3 H3B 0.9900 .
C1 H1A 0.9900 .
C1 H1B 0.9900 .
C32 C33 1.40(3) .
C32 H32 0.9500 .
C10 C21 1.51(2) .
C10 H10A 0.9900 .
C10 H10B 0.9900 .
C35 H35 0.9500 .
C14 H14 0.9500 .
C33 H33 0.9500 .
C21 C22 1.3900 .
C21 C26 1.3900 .
C22 C23 1.3900 .
C22 H22 0.9500 .
C23 C24 1.3900 .
C23 H23 0.9500 .
C24 C25 1.3900 .
C24 H24 0.9500 .
C25 C26 1.3900 .
C25 H25 0.9500 .
C26 H26 0.9500 .
